data_9017610
loop_
_publ_author_name
'Hawthorne, F. C.'
'Cooper, M. A.'

_publ_section_title
;
 The crystal structure of chalcoalumite: mechanisms of Jahn-Teller-driven
 distortion in [6]Cu2+-containing oxysalts
;
_journal_name_full 'Mineralogical Magazine'
_journal_page_first 2901
_journal_page_last 2912
_journal_volume 77
_journal_year 2013
_chemical_compound_source 'Bisbee, Arizona, USA'
_chemical_formula_sum 'Al4 Cu H18.966 O19.483 S'
_chemical_name_mineral Chalcoalumite
_space_group_IT_number 14
_space_group_name_Hall '-P 2yn'
_space_group_name_H-M_alt 'P 1 21/n 1'
_symmetry_space_group_name_H-M 'P 1 21/n 1'
_cell_angle_alpha 90
_cell_angle_beta 95.800
_cell_angle_gamma 90
_cell_formula_units_Z 4
_cell_length_a 10.228
_cell_length_b 8.929
_cell_length_c 17.098
_cell_volume 1553.495
_database_code_amcsd 0019969
_exptl_crystal_density_diffrn 2.285
_cod_data_source_file inputs/fixed/downloads/18/18516.cif
_cod_data_source_block 18516
_cod_original_formula_sum 'Cu Al4 S O19.483 H18.966'
_cod_database_code 9017610

loop_
_space_group_symop_operation_xyz
x,y,z
1/2+x,1/2-y,1/2+z
1/2-x,1/2+y,1/2-z
-x,-y,-z

loop_
_atom_site_aniso_label
_atom_site_aniso_U_11
_atom_site_aniso_U_22
_atom_site_aniso_U_33
_atom_site_aniso_U_12
_atom_site_aniso_U_13
_atom_site_aniso_U_23
Cu 0.00500 0.00812 0.01797 -0.00049 0.00255 -0.00068
Al1 0.00550 0.00930 0.01510 -0.00034 0.00200 -0.00019
Al2 0.00570 0.00910 0.01730 0.00002 0.00222 0.00035
Al3 0.00690 0.00780 0.01650 -0.00023 0.00250 -0.00001
Al4 0.00720 0.00790 0.01870 -0.00053 0.00353 -0.00041
S 0.01837 0.02100 0.01360 -0.00112 0.00114 0.00011
O1 0.00890 0.01020 0.01540 -0.00050 0.00000 0.00020
O2 0.00810 0.01040 0.01210 -0.00060 0.00080 -0.00050
O3 0.00990 0.01310 0.01630 0.00120 0.00440 0.00200
O4 0.01060 0.01350 0.01770 -0.00450 0.00630 -0.00430
O5 0.00950 0.01280 0.01640 0.00170 0.00420 0.00420
O6 0.01070 0.00990 0.01950 -0.00060 -0.00280 -0.00050
O7 0.00890 0.01120 0.01480 -0.00250 0.00320 -0.00190
O8 0.00860 0.01290 0.01390 0.00150 0.00320 0.00200
O9 0.00910 0.01210 0.01760 -0.00210 0.00430 -0.00430
O10 0.00940 0.01250 0.01810 -0.00180 0.00450 -0.00460
O11 0.00840 0.01270 0.01930 0.00230 0.00490 0.00450
O12 0.01020 0.00940 0.02020 -0.00020 -0.00300 0.00040
O13 0.02690 0.02400 0.01840 0.00160 0.00540 -0.00150
O14 0.04560 0.04110 0.01890 0.01750 0.00990 0.00030
O15 0.02620 0.04130 0.02530 -0.00780 -0.00660 -0.00180
O16 0.03190 0.03220 0.02800 0.01240 0.00040 -0.00150
O17 0.02780 0.03170 0.03530 0.00210 0.00770 0.00200
Wat18 0.05300 0.05800 0.03210 -0.02250 0.00920 -0.00710
Wat18A 0.07100 0.09000 0.04400 -0.03300 0.00300 -0.00300
Wat18B 0.07300 0.27000 0.03600 -0.06500 0.01400 -0.01500
O19 0.04440 0.03150 0.02620 -0.00240 -0.00130 0.00200

loop_
_atom_site_label
_atom_site_fract_x
_atom_site_fract_y
_atom_site_fract_z
_atom_site_occupancy
_atom_site_U_iso_or_equiv
_atom_site_type_symbol
_atom_site_attached_hydrogens
Cu 0.74871 0.50020 0.49406 1.00000 0.01027 Cu 0
Al1 0.00286 0.32667 0.50357 1.00000 0.00993 Al 0
Al2 0.49758 0.67520 0.50148 1.00000 0.01061 Al 0
Al3 0.25324 0.16052 0.49944 1.00000 0.01033 Al 0
Al4 0.24511 -0.15945 0.49702 1.00000 0.01109 Al 0
S 0.48868 0.10515 0.74290 1.00000 0.01769 S 0
O1 0.58554 0.50007 0.55216 1.00000 0.01160 O 0
O2 0.91756 0.49687 0.44494 1.00000 0.01020 O 0
O3 0.65339 0.32353 0.44067 1.00000 0.01290 O 0
O4 0.85631 0.31444 0.56145 1.00000 0.01360 O 0
O5 0.11276 0.19553 0.56067 1.00000 0.01270 O 0
O6 0.18188 0.00447 0.43737 1.00000 0.01360 O 0
O7 0.64111 0.68906 0.44022 1.00000 0.01150 O 0
O8 0.84633 0.67318 0.55416 1.00000 0.01160 O 0
O9 -0.10271 0.19348 0.44411 1.00000 0.01270 O 0
O10 0.60574 0.80479 0.56145 1.00000 0.01310 O 0
O11 0.38867 -0.19697 0.44224 1.00000 0.01320 O 0
O12 0.31366 -0.00303 0.55849 1.00000 0.01350 O 0
O13 0.52462 0.02155 0.67381 1.00000 0.02290 O 0
O14 0.91716 0.49570 0.29136 1.00000 0.03470 O 0
O15 0.60893 0.16165 0.78789 1.00000 0.03150 O 0
O16 0.40475 0.23331 0.71722 1.00000 0.03090 O 0
O17 -0.15408 -0.22030 0.21994 1.00000 0.03130 O 0
Wat18 0.72380 0.40460 0.69410 0.69700 0.04730 O 2
Wat18A 0.84270 0.26560 0.72170 0.35000 0.06900 O 2
Wat18B 0.66120 0.50600 0.70440 0.43600 0.12600 O 2
O19 -0.03130 0.01001 0.31308 1.00000 0.03440 O 0
H1 -0.24440 -0.22100 0.23400 1.00000 0.10100 H 0
H2 -0.12400 -0.32260 0.23200 1.00000 0.09300 H 0
H5 -0.04600 0.09930 0.28000 1.00000 0.04500 H 0
H6 -0.06300 -0.07500 0.28050 1.00000 0.07900 H 0
H7 0.61100 0.49500 0.60890 1.00000 0.04500 H 0
H8 0.91300 0.49100 0.38751 1.00000 0.02900 H 0
H9 0.65200 0.31300 0.38360 1.00000 0.03300 H 0
H10 0.85500 0.32000 0.61900 1.00000 0.04400 H 0
H11 0.09700 0.12100 0.60070 1.00000 0.06300 H 0
H12 0.12200 0.01000 0.38900 1.00000 0.04500 H 0
H13 0.62400 0.70200 0.38320 1.00000 0.02600 H 0
H14 0.86200 0.66800 0.61160 1.00000 0.03200 H 0
H15 -0.08500 0.12800 0.40030 1.00000 0.05600 H 0
H16 0.59000 0.86900 0.60600 1.00000 0.05100 H 0
H17 0.40600 -0.13500 0.39720 1.00000 0.05600 H 0
H18 0.38200 -0.00500 0.60290 1.00000 0.05900 H 0

loop_
_cod_changelog_entry_id
_cod_changelog_entry_author
_cod_changelog_entry_date
_cod_changelog_entry_text
1
;cod-tools version 3.8.0
Id: cif_guess_AMCSD_atom_types 9574 2023-05-10 09:00:05Z saulius
;
2023-05-10T18:58:25+03:00
;Derived atom types and hydrogen counts
from atom names that follow the AMCSD naming convention
(Wat == water, O-H == hydroxyl).
;

loop_
_cod_related_entry_id
_cod_related_entry_database
_cod_related_entry_code
1 AMCSD 0019969
